data_7205558
loop_
_publ_author_name
'Kathirgamanathan, Poopathy'
'Surendrakumar, Sivagnanasundram'
'Antipan-Lara, Juan'
'Ravichandran, Seenivasagam'
'Reddy, Vanga R.'
'Ganeshamurugan, Subramaniam'
'Kumaraverl, Muttulingam'
'Arkley, Vincent'
'Blake, Alexander J.'
'Bailey, Daniel'

_publ_section_title
;
 Discovery of two new phases of zirconium
 tetrakis(8-hydroxyquinolinolate): synthesis, crystal structure and
 their electron transporting characteristics in organic light emitting
 diodes (OLEDs)
;
_journal_issue 6
_journal_name_full 'Journal of Materials Chemistry'
_journal_page_first 1762
_journal_paper_doi 10.1039/c0jm02644a
_journal_volume 21
_journal_year 2011
_chemical_compound_source 'see text'
_chemical_formula_moiety 'C36 H24 N4 O4 Zr'
_chemical_formula_sum 'C36 H24 N4 O4 Zr'
_chemical_formula_weight 667.81
_chemical_name_systematic ?
_space_group_IT_number 29
_symmetry_cell_setting orthorhombic
_symmetry_Int_Tables_number 29
_symmetry_space_group_name_Hall 'P 2c -2ac'
_symmetry_space_group_name_H-M 'P c a 21'
_atom_sites_solution_hydrogens geom
_atom_sites_solution_primary direct
_atom_sites_solution_secondary difmap
_cell_angle_alpha 90
_cell_angle_beta 90
_cell_angle_gamma 90
_cell_formula_units_Z 4
_cell_length_a 20.1120(7)
_cell_length_b 8.2920(3)
_cell_length_c 17.3925(6)
_cell_measurement_reflns_used 10322
_cell_measurement_temperature 300
_cell_measurement_theta_max 27.47
_cell_measurement_theta_min 2.34
_cell_volume 2900.52(18)
_computing_cell_refinement 'Bruker SAINT version 6.36A (Bruker, 2002)'
_computing_data_collection 'Bruker SMART version 5.624 (Bruker, 2001)'
_computing_data_reduction 'Bruker SAINT; SHELXTL (Sheldrick, 2008)'
_computing_molecular_graphics ' ?'
_computing_publication_material 'enCIFer (Allen et al., 2004); PLATON (Spek, 2009)'
_computing_structure_refinement 'SHELXL97 (Sheldrick, 2008)'
_computing_structure_solution 'SHELXS97 (Sheldrick, 2008)'
_diffrn_ambient_temperature 300
_diffrn_measured_fraction_theta_full 0.997
_diffrn_measured_fraction_theta_max 0.997
_diffrn_measurement_device_type 'Bruker SMART1000 CCD area detector'
_diffrn_measurement_method omega
_diffrn_radiation_monochromator graphite
_diffrn_radiation_probe x-ray
_diffrn_radiation_source 'normal-focus sealed tube'
_diffrn_radiation_type MoK\a
_diffrn_radiation_wavelength 0.71073
_diffrn_reflns_av_R_equivalents 0.040
_diffrn_reflns_av_sigmaI/netI 0.030
_diffrn_reflns_limit_h_max 25
_diffrn_reflns_limit_h_min -26
_diffrn_reflns_limit_k_max 10
_diffrn_reflns_limit_k_min -8
_diffrn_reflns_limit_l_max 22
_diffrn_reflns_limit_l_min -22
_diffrn_reflns_number 17182
_diffrn_reflns_reduction_process
;
;
_diffrn_reflns_theta_full 27.47
_diffrn_reflns_theta_max 27.47
_diffrn_reflns_theta_min 2.03
_exptl_absorpt_coefficient_mu 0.429
_exptl_absorpt_correction_type none
_exptl_crystal_colour yellow
_exptl_crystal_density_diffrn 1.529
_exptl_crystal_density_method 'Not Measured'
_exptl_crystal_description block
_exptl_crystal_F_000 1360
_exptl_crystal_size_max 0.36
_exptl_crystal_size_mid 0.30
_exptl_crystal_size_min 0.13
_refine_diff_density_max 0.54
_refine_diff_density_min -0.24
_refine_diff_density_rms 0.040
_refine_ls_abs_structure_details 'Flack H.D. (1983), Acta Cryst. A39, 876-881'
_refine_ls_abs_structure_Flack 0.13(2)
_refine_ls_extinction_method none
_refine_ls_goodness_of_fit_ref 0.99
_refine_ls_hydrogen_treatment constr
_refine_ls_matrix_type full
_refine_ls_number_parameters 407
_refine_ls_number_reflns 6522
_refine_ls_number_restraints 1
_refine_ls_restrained_S_all 0.99
_refine_ls_R_factor_all 0.0307
_refine_ls_R_factor_gt 0.0253
_refine_ls_shift/su_max 0.001
_refine_ls_shift/su_mean 0.000
_refine_ls_structure_factor_coef Fsqd
_refine_ls_weighting_details 'CALC W=1/[\S^2^(FO^2^)+(0.038P)^2^] WHERE P=(FO^2^+2FC^2^)/3'
_refine_ls_weighting_scheme calc
_refine_ls_wR_factor_gt 0.0596
_refine_ls_wR_factor_ref 0.0616
_reflns_number_gt 5811
_reflns_number_total 6522
_reflns_threshold_expression I>2\s(I)
_cod_data_source_file C0JM02644A.TXT
_cod_data_source_block beta-zrq4
_cod_depositor_comments
;
The following automatic conversions were performed:
'_exptl_absorpt_correction_type' value 'None' changed to 'none' according
to '/home/saulius/struct/CIF-dictionaries/cif_core.dic' dictionary named
'cif_core.dic' version 2.4.1 from 2010-06-29.

Automatic conversion script
Id: cif_fix_enum 1555 2011-01-17 13:19:09Z saulius 
;
_cod_original_cell_volume 2900.53(18)
_cod_database_code 7205558

loop_
_symmetry_equiv_pos_site_id
_symmetry_equiv_pos_as_xyz
1 x,y,z
2 -x,-y,1/2+z
3 1/2-x,y,1/2+z
4 1/2+x,-y,z

loop_
_atom_site_aniso_label
_atom_site_aniso_U_11
_atom_site_aniso_U_22
_atom_site_aniso_U_33
_atom_site_aniso_U_23
_atom_site_aniso_U_13
_atom_site_aniso_U_12
Zr1 0.0255(1) 0.0262(1) 0.0319(1) -0.0004(1) -0.0014(1) 0.0007(1)
O1 0.0344(8) 0.0368(8) 0.0388(9) 0.0062(6) -0.0075(7) -0.0032(6)
O2 0.0320(7) 0.0301(8) 0.0505(9) -0.0018(6) 0.0062(7) 0.0007(6)
O3 0.0282(7) 0.0359(8) 0.0469(9) -0.0100(7) 0.0003(6) -0.0009(6)
O4 0.0394(8) 0.0270(7) 0.0370(8) -0.0004(6) -0.0063(6) 0.0009(6)
N1 0.0309(9) 0.0374(10) 0.0374(10) 0.0004(7) -0.0038(7) -0.0011(7)
N2 0.0306(8) 0.0312(9) 0.0367(9) 0.0009(8) -0.0020(7) -0.0001(7)
N3 0.0313(9) 0.0339(9) 0.0335(8) -0.0007(7) -0.0012(7) -0.0003(7)
N4 0.0342(9) 0.0275(8) 0.0341(9) -0.0022(7) 0.0006(7) 0.0030(7)
C1 0.0308(10) 0.0367(11) 0.0304(10) 0.0024(8) 0.0000(8) 0.0033(8)
C2 0.0299(11) 0.0466(13) 0.0446(12) 0.0032(10) 0.0017(9) 0.0038(9)
C3 0.0311(10) 0.0377(11) 0.0319(11) -0.0004(8) 0.0011(8) 0.0024(8)
C4 0.0297(11) 0.0582(16) 0.0584(16) 0.0058(12) 0.0017(11) -0.0015(10)
C5 0.0414(12) 0.0367(12) 0.0564(14) -0.0055(10) 0.0042(11) 0.0018(9)
C6 0.0279(10) 0.0391(11) 0.0334(11) -0.0002(8) 0.0004(9) 0.0054(8)
C7 0.0355(12) 0.0481(13) 0.0401(12) 0.0004(10) -0.0050(9) 0.0064(10)
C8 0.0516(13) 0.0379(12) 0.0398(12) 0.0058(10) -0.0048(11) -0.0005(10)
C9 0.0590(15) 0.0289(12) 0.0585(16) -0.0091(10) -0.0057(13) 0.0059(11)
C10 0.0457(12) 0.0314(11) 0.0462(13) 0.0004(10) -0.0045(10) 0.0055(10)
C11 0.0343(12) 0.0403(13) 0.0334(12) -0.0059(9) 0.0048(9) -0.0003(9)
C12 0.0313(10) 0.0325(10) 0.0328(10) 0.0014(9) 0.0036(8) 0.0005(8)
C13 0.0558(17) 0.0503(16) 0.0346(13) 0.0075(10) -0.0059(12) -0.0030(11)
C14 0.0433(13) 0.0414(14) 0.0692(18) -0.0063(12) 0.0067(12) 0.0105(11)
C15 0.0500(13) 0.0384(12) 0.0461(14) -0.0144(10) -0.0009(11) -0.0013(10)
C16 0.0389(13) 0.0658(17) 0.0507(14) 0.0013(12) -0.0154(11) -0.0014(12)
C17 0.0329(11) 0.0529(15) 0.0684(17) 0.0015(13) 0.0084(12) 0.0109(11)
C18 0.0310(10) 0.0390(11) 0.0377(11) 0.0025(9) 0.0006(9) -0.0032(9)
C19 0.0439(13) 0.0423(13) 0.0483(14) 0.0029(11) -0.0089(11) -0.0063(10)
C20 0.0551(15) 0.0325(12) 0.0636(17) 0.0077(11) -0.0017(13) -0.0079(10)
C21 0.0522(13) 0.0349(12) 0.0445(13) 0.0033(10) -0.0062(11) 0.0020(10)
C22 0.0422(13) 0.0528(15) 0.0560(16) 0.0069(11) 0.0095(12) -0.0071(11)
C23 0.0489(14) 0.0528(15) 0.0532(15) -0.0027(12) -0.0120(12) -0.0096(12)
C24 0.0517(14) 0.0535(15) 0.0312(12) -0.0061(10) -0.0008(10) -0.0065(12)
C25 0.0387(11) 0.0375(11) 0.0437(14) -0.0017(9) 0.0001(9) -0.0061(9)
C26 0.0643(16) 0.0432(14) 0.0484(15) 0.0086(11) -0.0069(12) 0.0142(12)
C27 0.0364(11) 0.0488(14) 0.0570(15) 0.0014(11) -0.0004(12) -0.0141(11)
C28 0.0426(12) 0.0321(11) 0.0491(13) 0.0031(9) -0.0028(9) 0.0037(9)
C29 0.0539(15) 0.0563(16) 0.0478(15) 0.0056(12) -0.0149(11) 0.0138(13)
C30 0.0481(14) 0.0454(15) 0.078(2) 0.0143(14) 0.0047(14) -0.0129(12)
C31 0.0325(10) 0.0387(12) 0.0313(10) 0.0014(8) 0.0028(8) 0.0029(8)
C32 0.0331(11) 0.0387(11) 0.0373(11) -0.0013(9) -0.0002(9) 0.0005(9)
C33 0.0379(12) 0.0522(14) 0.0544(14) -0.0080(12) 0.0081(11) 0.0053(11)
C34 0.0252(9) 0.0325(10) 0.0303(10) -0.0019(8) 0.0030(8) 0.0010(8)
C35 0.0466(15) 0.078(2) 0.080(2) -0.0057(17) 0.0276(15) 0.0052(14)
C36 0.0474(14) 0.068(2) 0.093(2) 0.0085(17) 0.0327(15) -0.0081(14)

loop_
_atom_site_label
_atom_site_type_symbol
_atom_site_thermal_displace_type
_atom_site_fract_x
_atom_site_fract_y
_atom_site_fract_z
_atom_site_occupancy
_atom_site_U_iso_or_equiv
_atom_site_calc_flag
_atom_site_refinement_flags
Zr1 Zr Uani 0.37547(1) 0.88325(2) 0.44956(2) 1.000 0.0279(1) . .
O1 O Uani 0.37889(7) 1.09390(18) 0.38134(10) 1.000 0.0367(5) . .
O2 O Uani 0.29178(7) 0.99061(17) 0.50176(9) 1.000 0.0375(5) . .
O3 O Uani 0.40823(7) 0.67388(18) 0.39235(9) 1.000 0.0370(5) . .
O4 O Uani 0.41779(7) 0.77390(16) 0.54793(8) 1.000 0.0345(4) . .
N1 N Uani 0.29763(9) 0.8618(2) 0.34037(11) 1.000 0.0352(6) . .
N2 N Uani 0.29629(8) 0.6784(2) 0.48689(10) 1.000 0.0328(5) . .
N3 N Uani 0.49396(9) 0.90522(19) 0.42044(11) 1.000 0.0329(5) . .
N4 N Uani 0.41812(9) 1.08660(19) 0.53566(11) 1.000 0.0319(5) . .
C1 C Uani 0.51939(10) 0.7587(3) 0.39846(12) 1.000 0.0326(6) . .
C2 C Uani 0.58829(10) 0.7321(3) 0.38647(14) 1.000 0.0404(7) . .
C3 C Uani 0.47213(10) 0.6352(3) 0.38547(12) 1.000 0.0336(6) . .
C4 C Uani 0.63047(11) 0.8663(3) 0.39626(18) 1.000 0.0488(8) . .
C5 C Uani 0.49471(11) 0.4854(3) 0.36397(15) 1.000 0.0448(7) . .
C6 C Uani 0.28839(10) 1.0087(3) 0.30589(12) 1.000 0.0335(6) . .
C7 C Uani 0.23959(11) 1.0350(3) 0.24915(13) 1.000 0.0412(7) . .
C8 C Uani 0.47650(12) 0.7851(3) 0.66799(13) 1.000 0.0431(7) . .
C9 C Uani 0.43605(14) 1.3514(3) 0.58564(16) 1.000 0.0488(8) . .
C10 C Uani 0.41496(12) 1.2453(3) 0.52860(14) 1.000 0.0411(7) . .
C11 C Uani 0.46949(12) 1.1225(3) 0.66125(14) 1.000 0.0360(7) . .
C12 C Uani 0.44667(10) 0.8538(2) 0.60517(12) 1.000 0.0322(6) . .
C13 C Uani 0.50362(14) 0.8824(3) 0.72717(15) 1.000 0.0469(9) . .
C14 C Uani 0.56318(12) 0.4581(3) 0.35380(16) 1.000 0.0513(9) . .
C15 C Uani 0.46295(12) 1.2913(3) 0.65143(14) 1.000 0.0448(8) . .
C16 C Uani 0.20166(13) 0.9019(3) 0.22593(17) 1.000 0.0518(9) . .
C17 C Uani 0.60913(12) 0.5766(3) 0.36461(18) 1.000 0.0514(8) . .
C18 C Uani 0.24386(10) 0.7384(3) 0.52707(13) 1.000 0.0359(6) . .
C19 C Uani 0.26129(12) 0.7399(3) 0.31575(14) 1.000 0.0448(8) . .
C20 C Uani 0.25342(14) 0.4130(3) 0.50778(17) 1.000 0.0504(9) . .
C21 C Uani 0.32484(12) 1.2838(3) 0.29814(13) 1.000 0.0439(7) . .
C22 C Uani 0.19385(13) 0.6406(3) 0.55939(16) 1.000 0.0503(8) . .
C23 C Uani 0.21285(12) 0.7554(3) 0.25835(15) 1.000 0.0516(8) . .
C24 C Uani 0.49949(12) 1.0461(3) 0.72464(14) 1.000 0.0455(8) . .
C25 C Uani 0.53580(11) 1.0261(3) 0.42688(13) 1.000 0.0400(7) . .
C26 C Uani 0.27495(14) 1.3111(3) 0.24282(15) 1.000 0.0520(9) . .
C27 C Uani 0.60402(12) 1.0123(3) 0.41447(16) 1.000 0.0474(8) . .
C28 C Uani 0.30072(12) 0.5211(3) 0.47811(13) 1.000 0.0413(7) . .
C29 C Uani 0.23345(13) 1.1935(3) 0.21813(15) 1.000 0.0527(9) . .
C30 C Uani 0.20070(13) 0.4718(3) 0.54774(17) 1.000 0.0572(10) . .
C31 C Uani 0.33256(10) 1.1327(2) 0.33049(13) 1.000 0.0342(6) . .
C32 C Uani 0.24268(11) 0.9090(3) 0.53441(13) 1.000 0.0364(6) . .
C33 C Uani 0.19130(11) 0.9781(3) 0.57497(16) 1.000 0.0482(8) . .
C34 C Uani 0.44496(10) 1.0254(2) 0.60105(12) 1.000 0.0293(6) . .
C35 C Uani 0.14169(16) 0.8796(4) 0.6076(2) 1.000 0.0682(11) . .
C36 C Uani 0.14217(15) 0.7168(4) 0.6002(2) 1.000 0.0695(11) . .
H4 H Uiso 0.67620 0.85510 0.39030 1.000 0.0590 calc R
H5 H Uiso 0.46460 0.40190 0.35610 1.000 0.0540 calc R
H8 H Uiso 0.47900 0.67340 0.67180 1.000 0.0520 calc R
H9 H Uiso 0.43180 1.46220 0.57880 1.000 0.0590 calc R
H10 H Uiso 0.39780 1.28800 0.48330 1.000 0.0490 calc R
H13 H Uiso 0.52470 0.83330 0.76860 1.000 0.0560 calc R
H14 H Uiso 0.57750 0.35600 0.33920 1.000 0.0620 calc R
H15 H Uiso 0.47700 1.36110 0.69000 1.000 0.0540 calc R
H16 H Uiso 0.16900 0.91380 0.18850 1.000 0.0620 calc R
H17 H Uiso 0.65410 0.55490 0.35760 1.000 0.0620 calc R
H19 H Uiso 0.26810 0.63880 0.33750 1.000 0.0540 calc R
H20 H Uiso 0.25820 0.30250 0.50020 1.000 0.0600 calc R
H21 H Uiso 0.35270 1.36770 0.31300 1.000 0.0530 calc R
H23 H Uiso 0.18850 0.66600 0.24250 1.000 0.0620 calc R
H24 H Uiso 0.51650 1.10760 0.76480 1.000 0.0550 calc R
H25 H Uiso 0.51890 1.12650 0.44050 1.000 0.0480 calc R
H26 H Uiso 0.27030 1.41420 0.22240 1.000 0.0620 calc R
H27 H Uiso 0.63130 1.10250 0.41860 1.000 0.0570 calc R
H28 H Uiso 0.33680 0.47970 0.45100 1.000 0.0500 calc R
H29 H Uiso 0.20120 1.21590 0.18130 1.000 0.0630 calc R
H30 H Uiso 0.16900 0.40150 0.56750 1.000 0.0680 calc R
H33 H Uiso 0.18930 1.08950 0.58080 1.000 0.0580 calc R
H35 H Uiso 0.10750 0.92790 0.63520 1.000 0.0820 calc R
H36 H Uiso 0.10840 0.65550 0.62200 1.000 0.0830 calc R

loop_
_atom_type_symbol
_atom_type_description
_atom_type_scat_dispersion_real
_atom_type_scat_dispersion_imag
_atom_type_scat_source
Zr Zr -2.9673 0.5597 'International Tables Vol C Tables 4.2.6.8 and 6.1.1.4'
O O 0.0106 0.0060 'International Tables Vol C Tables 4.2.6.8 and 6.1.1.4'
N N 0.0061 0.0033 'International Tables Vol C Tables 4.2.6.8 and 6.1.1.4'
H H 0.0000 0.0000 'International Tables Vol C Tables 4.2.6.8 and 6.1.1.4'
C C 0.0033 0.0016 'International Tables Vol C Tables 4.2.6.8 and 6.1.1.4'

loop_
_geom_angle_atom_site_label_1
_geom_angle_atom_site_label_2
_geom_angle_atom_site_label_3
_geom_angle
_geom_angle_site_symmetry_1
_geom_angle_site_symmetry_2
_geom_angle_site_symmetry_3
_geom_angle_publ_flag
O1 Zr1 O2 85.34(6) . . . yes
O1 Zr1 O3 113.95(6) . . . yes
O1 Zr1 O4 142.71(6) . . . yes
O1 Zr1 N1 69.39(6) . . . yes
O1 Zr1 N2 138.88(6) . . . yes
O1 Zr1 N3 77.89(6) . . . yes
O1 Zr1 N4 76.07(6) . . . yes
O2 Zr1 O3 143.19(6) . . . yes
O2 Zr1 O4 98.85(6) . . . yes
O2 Zr1 N1 81.69(6) . . . yes
O2 Zr1 N2 69.84(6) . . . yes
O2 Zr1 N3 146.73(6) . . . yes
O2 Zr1 N4 73.84(6) . . . yes
O3 Zr1 O4 84.43(6) . . . yes
O3 Zr1 N1 77.03(6) . . . yes
O3 Zr1 N2 75.75(6) . . . yes
O3 Zr1 N3 70.03(5) . . . yes
O3 Zr1 N4 139.28(6) . . . yes
O4 Zr1 N1 147.88(5) . . . yes
O4 Zr1 N2 75.32(6) . . . yes
O4 Zr1 N3 78.88(6) . . . yes
O4 Zr1 N4 69.79(6) . . . yes
N1 Zr1 N2 74.82(6) . . . yes
N1 Zr1 N3 117.69(6) . . . yes
N1 Zr1 N4 138.90(6) . . . yes
N2 Zr1 N3 138.65(5) . . . yes
N2 Zr1 N4 123.96(6) . . . yes
N3 Zr1 N4 74.32(6) . . . yes
Zr1 O1 C31 123.57(12) . . . yes
Zr1 O2 C32 124.31(14) . . . yes
Zr1 O3 C3 122.92(14) . . . yes
Zr1 O4 C12 124.60(11) . . . yes
Zr1 N1 C6 111.02(13) . . . yes
Zr1 N1 C19 131.05(15) . . . yes
C6 N1 C19 117.65(19) . . . yes
Zr1 N2 C18 113.08(14) . . . yes
Zr1 N2 C28 128.36(14) . . . yes
C18 N2 C28 118.35(19) . . . yes
Zr1 N3 C1 110.81(13) . . . yes
Zr1 N3 C25 131.62(15) . . . yes
C1 N3 C25 117.42(19) . . . yes
Zr1 N4 C10 128.34(16) . . . yes
Zr1 N4 C34 113.59(11) . . . yes
C10 N4 C34 117.95(18) . . . yes
N3 C1 C2 122.9(2) . . . yes
N3 C1 C3 115.77(18) . . . yes
C2 C1 C3 121.3(2) . . . no
C1 C2 C4 116.6(2) . . . no
C1 C2 C17 118.2(2) . . . no
C4 C2 C17 125.2(2) . . . no
O3 C3 C1 117.4(2) . . . yes
O3 C3 C5 124.2(2) . . . yes
C1 C3 C5 118.39(19) . . . no
C2 C4 C27 119.7(2) . . . no
C3 C5 C14 120.2(2) . . . no
N1 C6 C7 122.6(2) . . . yes
N1 C6 C31 115.19(18) . . . yes
C7 C6 C31 122.2(2) . . . no
C6 C7 C16 117.3(2) . . . no
C6 C7 C29 117.9(2) . . . no
C16 C7 C29 124.7(2) . . . no
C12 C8 C13 120.7(2) . . . no
C10 C9 C15 119.3(2) . . . no
N4 C10 C9 123.2(2) . . . yes
C15 C11 C24 125.4(2) . . . no
C15 C11 C34 116.3(2) . . . no
C24 C11 C34 118.3(2) . . . no
O4 C12 C8 125.53(17) . . . yes
O4 C12 C34 116.70(17) . . . yes
C8 C12 C34 117.75(19) . . . no
C8 C13 C24 121.4(2) . . . no
C5 C14 C17 122.1(2) . . . no
C9 C15 C11 120.0(2) . . . no
C7 C16 C23 119.7(2) . . . no
C2 C17 C14 119.7(2) . . . no
N2 C18 C22 123.2(2) . . . yes
N2 C18 C32 115.06(19) . . . yes
C22 C18 C32 121.7(2) . . . no
N1 C19 C23 123.1(2) . . . yes
C28 C20 C30 119.2(2) . . . no
C26 C21 C31 120.3(2) . . . no
C18 C22 C30 116.2(2) . . . no
C18 C22 C36 118.0(2) . . . no
C30 C22 C36 125.8(3) . . . no
C16 C23 C19 119.6(2) . . . no
C11 C24 C13 120.0(2) . . . no
N3 C25 C27 123.7(2) . . . yes
C21 C26 C29 122.7(2) . . . no
C4 C27 C25 119.6(2) . . . no
N2 C28 C20 122.9(2) . . . yes
C7 C29 C26 119.4(2) . . . no
C20 C30 C22 120.2(2) . . . no
O1 C31 C6 117.64(17) . . . yes
O1 C31 C21 124.83(18) . . . yes
C6 C31 C21 117.5(2) . . . no
O2 C32 C18 117.23(19) . . . yes
O2 C32 C33 124.5(2) . . . yes
C18 C32 C33 118.2(2) . . . no
C32 C33 C35 119.8(2) . . . no
N4 C34 C11 123.22(17) . . . yes
N4 C34 C12 115.15(17) . . . yes
C11 C34 C12 121.63(19) . . . no
C33 C35 C36 122.3(3) . . . no
C22 C36 C35 120.0(3) . . . no
C2 C4 H4 120.00 . . . no
C27 C4 H4 120.00 . . . no
C3 C5 H5 120.00 . . . no
C14 C5 H5 120.00 . . . no
C12 C8 H8 120.00 . . . no
C13 C8 H8 120.00 . . . no
C10 C9 H9 120.00 . . . no
C15 C9 H9 120.00 . . . no
N4 C10 H10 118.00 . . . no
C9 C10 H10 118.00 . . . no
C8 C13 H13 119.00 . . . no
C24 C13 H13 119.00 . . . no
C5 C14 H14 119.00 . . . no
C17 C14 H14 119.00 . . . no
C9 C15 H15 120.00 . . . no
C11 C15 H15 120.00 . . . no
C7 C16 H16 120.00 . . . no
C23 C16 H16 120.00 . . . no
C2 C17 H17 120.00 . . . no
C14 C17 H17 120.00 . . . no
N1 C19 H19 119.00 . . . no
C23 C19 H19 118.00 . . . no
C28 C20 H20 120.00 . . . no
C30 C20 H20 120.00 . . . no
C26 C21 H21 120.00 . . . no
C31 C21 H21 120.00 . . . no
C16 C23 H23 120.00 . . . no
C19 C23 H23 120.00 . . . no
C11 C24 H24 120.00 . . . no
C13 C24 H24 120.00 . . . no
N3 C25 H25 118.00 . . . no
C27 C25 H25 118.00 . . . no
C21 C26 H26 119.00 . . . no
C29 C26 H26 119.00 . . . no
C4 C27 H27 120.00 . . . no
C25 C27 H27 120.00 . . . no
N2 C28 H28 118.00 . . . no
C20 C28 H28 119.00 . . . no
C7 C29 H29 120.00 . . . no
C26 C29 H29 120.00 . . . no
C20 C30 H30 120.00 . . . no
C22 C30 H30 120.00 . . . no
C32 C33 H33 120.00 . . . no
C35 C33 H33 120.00 . . . no
C33 C35 H35 119.00 . . . no
C36 C35 H35 119.00 . . . no
C22 C36 H36 120.00 . . . no
C35 C36 H36 120.00 . . . no

loop_
_geom_bond_atom_site_label_1
_geom_bond_atom_site_label_2
_geom_bond_distance
_geom_bond_site_symmetry_1
_geom_bond_site_symmetry_2
_geom_bond_publ_flag
Zr1 O1 2.113(2) . . yes
Zr1 O2 2.109(2) . . yes
Zr1 O3 2.107(2) . . yes
Zr1 O4 2.1152(14) . . yes
Zr1 N1 2.468(2) . . yes
Zr1 N2 2.417(2) . . yes
Zr1 N3 2.443(2) . . yes
Zr1 N4 2.413(2) . . yes
O1 C31 1.324(3) . . yes
O2 C32 1.325(3) . . yes
O3 C3 1.330(2) . . yes
O4 C12 1.329(2) . . yes
N1 C6 1.370(3) . . yes
N1 C19 1.319(3) . . yes
N2 C18 1.359(3) . . yes
N2 C28 1.316(3) . . yes
N3 C1 1.373(3) . . yes
N3 C25 1.314(3) . . yes
N4 C10 1.323(3) . . yes
N4 C34 1.357(3) . . yes
C1 C2 1.419(3) . . no
C1 C3 1.415(3) . . no
C2 C4 1.410(3) . . no
C2 C17 1.408(4) . . no
C3 C5 1.374(3) . . no
C4 C27 1.360(4) . . no
C5 C14 1.407(3) . . no
C6 C7 1.409(3) . . no
C6 C31 1.425(3) . . no
C7 C16 1.401(4) . . no
C7 C29 1.426(4) . . no
C8 C12 1.371(3) . . no
C8 C13 1.417(4) . . no
C9 C10 1.392(4) . . no
C9 C15 1.360(4) . . no
C11 C15 1.416(4) . . no
C11 C24 1.407(3) . . no
C11 C34 1.410(3) . . no
C12 C34 1.425(2) . . no
C13 C24 1.361(4) . . no
C14 C17 1.362(3) . . no
C16 C23 1.358(4) . . no
C18 C22 1.409(3) . . no
C18 C32 1.421(4) . . no
C19 C23 1.401(3) . . no
C20 C28 1.405(4) . . no
C20 C30 1.358(4) . . no
C21 C26 1.409(4) . . no
C21 C31 1.382(3) . . no
C22 C30 1.421(4) . . no
C22 C36 1.408(4) . . no
C25 C27 1.394(3) . . no
C26 C29 1.354(4) . . no
C32 C33 1.376(3) . . no
C33 C35 1.409(4) . . no
C35 C36 1.356(5) . . no
C4 H4 0.9300 . . no
C5 H5 0.9300 . . no
C8 H8 0.9300 . . no
C9 H9 0.9300 . . no
C10 H10 0.9300 . . no
C13 H13 0.9300 . . no
C14 H14 0.9300 . . no
C15 H15 0.9300 . . no
C16 H16 0.9300 . . no
C17 H17 0.9300 . . no
C19 H19 0.9300 . . no
C20 H20 0.9300 . . no
C21 H21 0.9300 . . no
C23 H23 0.9300 . . no
C24 H24 0.9300 . . no
C25 H25 0.9300 . . no
C26 H26 0.9300 . . no
C27 H27 0.9300 . . no
C28 H28 0.9300 . . no
C29 H29 0.9300 . . no
C30 H30 0.9300 . . no
C33 H33 0.9300 . . no
C35 H35 0.9300 . . no
C36 H36 0.9300 . . no

loop_
_geom_contact_atom_site_label_1
_geom_contact_atom_site_label_2
_geom_contact_distance
_geom_contact_site_symmetry_1
_geom_contact_site_symmetry_2
_geom_contact_publ_flag
O1 O2 2.862(2) . . no
O1 N1 2.624(2) . . no
O1 N3 2.875(2) . . no
O1 N4 2.798(3) . . no
O1 C6 2.353(3) . . no
O1 C10 2.943(3) . . no
O1 C25 3.302(3) . . no
O2 C6 3.411(3) . . no
O2 C10 3.289(3) . . no
O2 O1 2.862(2) . . no
O2 O4 3.209(2) . . no
O2 N1 3.006(2) . . no
O2 N2 2.603(2) . . no
O2 N4 2.727(2) . . no
O2 C31 3.307(3) . . no
O2 C18 2.344(3) . . no
O3 C1 2.346(3) . . no
O3 N3 2.625(2) . . no
O3 C28 2.916(3) . . no
O3 O4 2.837(2) . . no
O3 N1 2.862(2) . . no
O3 N2 2.788(2) . . no
O3 C19 3.288(3) . . no
O4 N2 2.780(2) . . no
O4 N3 2.907(2) . . no
O4 C3 3.241(3) . . no
O4 C1 3.309(2) . . no
O4 O2 3.209(2) . . no
O4 O3 2.837(2) . . no
O4 C34 2.346(2) . . no
O4 N4 2.602(2) . . no
O4 C28 3.378(3) . . no
O1 H13 2.8200 . 2_674 no
O1 H10 2.4200 . . no
O2 H20 2.6700 . 1_565 no
O3 H28 2.3900 . . no
O4 H9 2.6500 . 1_545 no
N1 O1 2.624(2) . . no
N1 O2 3.006(2) . . no
N1 O3 2.862(2) . . no
N1 N2 2.968(3) . . no
N1 C31 2.360(2) . . no
N2 O2 2.603(2) . . no
N2 O3 2.788(2) . . no
N2 O4 2.780(2) . . no
N2 N1 2.968(3) . . no
N2 C19 3.101(3) . . no
N2 C32 2.346(3) . . no
N3 C34 3.440(3) . . no
N3 O1 2.875(2) . . no
N3 O3 2.625(2) . . no
N3 O4 2.907(2) . . no
N3 N4 2.933(3) . . no
N3 C3 2.361(3) . . no
N3 C12 3.378(3) . . no
N3 C24 3.432(3) . 2_674 no
N4 C25 3.071(3) . . no
N4 O4 2.602(2) . . no
N4 O1 2.798(3) . . no
N4 O2 2.727(2) . . no
N4 N3 2.933(3) . . no
N4 C12 2.349(2) . . no
N2 H19 2.6800 . . no
N3 H24 2.7200 . 2_674 no
N4 H25 2.6400 . . no
C1 C24 3.450(3) . 2_674 no
C4 C33 3.581(4) . 4_575 no
C4 C7 3.469(4) . 4_575 no
C7 C4 3.469(4) . 4_475 no
C7 C33 3.366(4) . 3_554 no
C9 C28 3.590(4) . 1_565 no
C10 C28 3.359(3) . 1_565 no
C10 C20 3.553(4) . 1_565 no
C10 C25 3.513(3) . . no
C11 C35 3.587(4) . 4_575 no
C16 C32 3.515(4) . 3_554 no
C16 C33 3.454(4) . 3_554 no
C19 C28 3.449(3) . . no
C20 C10 3.553(4) . 1_545 no
C24 C35 3.564(4) . 4_575 no
C24 C1 3.450(3) . 2_675 no
C24 N3 3.432(3) . 2_675 no
C25 C10 3.513(3) . . no
C25 C34 3.538(3) . . no
C27 C32 3.543(3) . 4_575 no
C27 C33 3.299(4) . 4_575 no
C27 C35 3.558(4) . 4_575 no
C28 C19 3.449(3) . . no
C28 C9 3.590(4) . 1_545 no
C28 C10 3.359(3) . 1_545 no
C29 C33 3.418(4) . 3_554 no
C32 C16 3.515(4) . 3_555 no
C32 C27 3.543(3) . 4_475 no
C33 C29 3.418(4) . 3_555 no
C33 C16 3.454(4) . 3_555 no
C33 C27 3.299(4) . 4_475 no
C33 C7 3.366(4) . 3_555 no
C33 C4 3.581(4) . 4_475 no
C34 C25 3.538(3) . . no
C35 C27 3.558(4) . 4_475 no
C35 C11 3.587(4) . 4_475 no
C35 C24 3.564(4) . 4_475 no
C1 H24 2.6700 . 2_674 no
C3 H24 3.0000 . 2_674 no
C6 H4 2.9200 . 4_475 no
C7 H4 2.9100 . 4_475 no
C10 H28 2.8400 . 1_565 no
C10 H25 2.7700 . . no
C11 H35 2.8400 . 4_575 no
C12 H16 2.7900 . 3_555 no
C13 H35 3.0700 . 4_575 no
C15 H36 3.0000 . 4_575 no
C24 H35 2.6800 . 4_575 no
C28 H10 2.7500 . 1_545 no
C28 H19 2.7100 . . no
C29 H33 2.9800 . 3_554 no
C31 H13 3.0800 . 2_674 no
C32 H27 3.0100 . 4_475 no
C33 H27 3.0500 . 4_475 no
C34 H16 2.9000 . 3_555 no
H4 H17 2.5900 . . no
H4 C6 2.9200 . 4_575 no
H4 C7 2.9100 . 4_575 no
H5 H21 2.3900 . 1_545 no
H5 H13 2.4800 . 2_664 no
H8 H9 2.5700 . 1_545 no
H9 O4 2.6500 . 1_565 no
H9 H8 2.5700 . 1_565 no
H10 O1 2.4200 . . no
H10 C28 2.7500 . 1_565 no
H10 H28 2.0900 . 1_565 no
H13 O1 2.8200 . 2_675 no
H13 C31 3.0800 . 2_675 no
H13 H5 2.4800 . 2_665 no
H15 H24 2.6000 . . no
H16 H29 2.5900 . . no
H16 C12 2.7900 . 3_554 no
H16 C34 2.9000 . 3_554 no
H17 H4 2.5900 . . no
H19 N2 2.6800 . . no
H19 C28 2.7100 . . no
H20 O2 2.6700 . 1_545 no
H21 H5 2.3900 . 1_565 no
H21 H28 2.5900 . 1_565 no
H24 H15 2.6000 . . no
H24 N3 2.7200 . 2_675 no
H24 C1 2.6700 . 2_675 no
H24 C3 3.0000 . 2_675 no
H25 N4 2.6400 . . no
H25 C10 2.7700 . . no
H27 C32 3.0100 . 4_575 no
H27 C33 3.0500 . 4_575 no
H28 O3 2.3900 . . no
H28 C10 2.8400 . 1_545 no
H28 H10 2.0900 . 1_545 no
H28 H21 2.5900 . 1_545 no
H29 H16 2.5900 . . no
H33 C29 2.9800 . 3_555 no
H35 C11 2.8400 . 4_475 no
H35 C13 3.0700 . 4_475 no
H35 C24 2.6800 . 4_475 no
H36 C15 3.0000 . 4_475 no

loop_
_geom_hbond_atom_site_label_D
_geom_hbond_atom_site_label_H
_geom_hbond_atom_site_label_A
_geom_hbond_distance_DH
_geom_hbond_distance_HA
_geom_hbond_distance_DA
_geom_hbond_angle_DHA
_geom_hbond_site_symmetry_A
_geom_hbond_publ_flag
C10 H10 O1 0.93 2.42 2.943(3) 115 . no
C28 H28 O3 0.93 2.39 2.916(3) 116 . no

loop_
_geom_torsion_atom_site_label_1
_geom_torsion_atom_site_label_2
_geom_torsion_atom_site_label_3
_geom_torsion_atom_site_label_4
_geom_torsion
_geom_torsion_site_symmetry_1
_geom_torsion_site_symmetry_2
_geom_torsion_site_symmetry_3
_geom_torsion_site_symmetry_4
_geom_torsion_publ_flag
O2 Zr1 O1 C31 -66.47(16) . . . . no
O3 Zr1 O1 C31 80.96(16) . . . . no
O4 Zr1 O1 C31 -164.97(14) . . . . no
N1 Zr1 O1 C31 16.39(15) . . . . no
N2 Zr1 O1 C31 -14.7(2) . . . . no
N3 Zr1 O1 C31 142.44(17) . . . . no
N4 Zr1 O1 C31 -140.95(17) . . . . no
O1 Zr1 O2 C32 152.91(17) . . . . no
O3 Zr1 O2 C32 28.1(2) . . . . no
O4 Zr1 O2 C32 -64.42(17) . . . . no
N1 Zr1 O2 C32 83.09(16) . . . . no
N2 Zr1 O2 C32 6.29(16) . . . . no
N3 Zr1 O2 C32 -147.61(16) . . . . no
N4 Zr1 O2 C32 -130.27(17) . . . . no
O1 Zr1 O3 C3 82.27(16) . . . . no
O2 Zr1 O3 C3 -161.30(14) . . . . no
O4 Zr1 O3 C3 -63.97(16) . . . . no
N1 Zr1 O3 C3 142.44(17) . . . . no
N2 Zr1 O3 C3 -140.20(17) . . . . no
N3 Zr1 O3 C3 16.20(15) . . . . no
N4 Zr1 O3 C3 -14.2(2) . . . . no
O1 Zr1 O4 C12 23.44(19) . . . . no
O2 Zr1 O4 C12 -70.51(15) . . . . no
O3 Zr1 O4 C12 146.47(15) . . . . no
N1 Zr1 O4 C12 -158.95(14) . . . . no
N2 Zr1 O4 C12 -136.84(16) . . . . no
N3 Zr1 O4 C12 75.77(15) . . . . no
N4 Zr1 O4 C12 -1.46(14) . . . . no
O1 Zr1 N1 C6 -13.39(13) . . . . no
O1 Zr1 N1 C19 172.9(2) . . . . no
O2 Zr1 N1 C6 74.74(14) . . . . no
O2 Zr1 N1 C19 -98.9(2) . . . . no
O3 Zr1 N1 C6 -135.50(15) . . . . no
O3 Zr1 N1 C19 50.8(2) . . . . no
O4 Zr1 N1 C6 168.17(12) . . . . no
O4 Zr1 N1 C19 -5.5(3) . . . . no
N2 Zr1 N1 C6 146.00(15) . . . . no
N2 Zr1 N1 C19 -27.7(2) . . . . no
N3 Zr1 N1 C6 -76.61(15) . . . . no
N3 Zr1 N1 C19 109.7(2) . . . . no
N4 Zr1 N1 C6 21.28(19) . . . . no
N4 Zr1 N1 C19 -152.39(18) . . . . no
O1 Zr1 N2 C18 -62.02(18) . . . . no
O1 Zr1 N2 C28 123.47(18) . . . . no
O2 Zr1 N2 C18 -5.54(14) . . . . no
O2 Zr1 N2 C28 180.0(2) . . . . no
O3 Zr1 N2 C18 -172.25(15) . . . . no
O3 Zr1 N2 C28 13.24(18) . . . . no
O4 Zr1 N2 C18 99.87(15) . . . . no
O4 Zr1 N2 C28 -74.64(18) . . . . no
N1 Zr1 N2 C18 -92.10(15) . . . . no
N1 Zr1 N2 C28 93.39(19) . . . . no
N3 Zr1 N2 C18 153.04(13) . . . . no
N3 Zr1 N2 C28 -21.5(2) . . . . no
N4 Zr1 N2 C18 47.25(16) . . . . no
N4 Zr1 N2 C28 -127.26(18) . . . . no
O1 Zr1 N3 C1 -134.26(15) . . . . no
O1 Zr1 N3 C25 50.5(2) . . . . no
O2 Zr1 N3 C1 164.33(13) . . . . no
O2 Zr1 N3 C25 -10.9(3) . . . . no
O3 Zr1 N3 C1 -12.95(14) . . . . no
O3 Zr1 N3 C25 171.9(2) . . . . no
O4 Zr1 N3 C1 75.12(14) . . . . no
O4 Zr1 N3 C25 -100.1(2) . . . . no
N1 Zr1 N3 C1 -75.53(15) . . . . no
N1 Zr1 N3 C25 109.3(2) . . . . no
N2 Zr1 N3 C1 23.02(19) . . . . no
N2 Zr1 N3 C25 -152.18(18) . . . . no
N4 Zr1 N3 C1 147.02(15) . . . . no
N4 Zr1 N3 C25 -28.2(2) . . . . no
O1 Zr1 N4 C10 18.14(19) . . . . no
O1 Zr1 N4 C34 -166.00(15) . . . . no
O2 Zr1 N4 C10 -70.99(19) . . . . no
O2 Zr1 N4 C34 104.87(15) . . . . no
O3 Zr1 N4 C10 128.80(18) . . . . no
O3 Zr1 N4 C34 -55.34(18) . . . . no
O4 Zr1 N4 C10 -177.1(2) . . . . no
O4 Zr1 N4 C34 -1.24(13) . . . . no
N1 Zr1 N4 C10 -15.1(2) . . . . no
N1 Zr1 N4 C34 160.73(13) . . . . no
N2 Zr1 N4 C10 -122.09(19) . . . . no
N2 Zr1 N4 C34 53.76(16) . . . . no
N3 Zr1 N4 C10 99.2(2) . . . . no
N3 Zr1 N4 C34 -84.91(14) . . . . no
Zr1 O1 C31 C6 -17.2(3) . . . . no
Zr1 O1 C31 C21 164.34(17) . . . . no
Zr1 O2 C32 C18 -6.2(3) . . . . no
Zr1 O2 C32 C33 173.41(18) . . . . no
Zr1 O3 C3 C1 -17.3(3) . . . . no
Zr1 O3 C3 C5 165.17(18) . . . . no
Zr1 O4 C12 C8 -177.48(17) . . . . no
Zr1 O4 C12 C34 3.9(2) . . . . no
Zr1 N1 C6 C7 -170.96(17) . . . . no
Zr1 N1 C6 C31 10.2(2) . . . . no
C19 N1 C6 C7 3.7(3) . . . . no
C19 N1 C6 C31 -175.2(2) . . . . no
Zr1 N1 C19 C23 171.25(17) . . . . no
C6 N1 C19 C23 -2.1(3) . . . . no
Zr1 N2 C18 C22 -175.48(19) . . . . no
Zr1 N2 C18 C32 4.6(2) . . . . no
C28 N2 C18 C22 -0.4(3) . . . . no
C28 N2 C18 C32 179.7(2) . . . . no
Zr1 N2 C28 C20 174.86(18) . . . . no
C18 N2 C28 C20 0.6(3) . . . . no
Zr1 N3 C1 C2 -172.78(17) . . . . no
Zr1 N3 C1 C3 9.5(2) . . . . no
C25 N3 C1 C2 3.2(3) . . . . no
C25 N3 C1 C3 -174.6(2) . . . . no
Zr1 N3 C25 C27 173.37(18) . . . . no
C1 N3 C25 C27 -1.6(3) . . . . no
Zr1 N4 C10 C9 173.87(19) . . . . no
C34 N4 C10 C9 -1.8(3) . . . . no
Zr1 N4 C34 C11 -176.40(17) . . . . no
Zr1 N4 C34 C12 3.5(2) . . . . no
C10 N4 C34 C11 -0.1(3) . . . . no
C10 N4 C34 C12 179.78(19) . . . . no
N3 C1 C2 C4 -1.7(3) . . . . no
N3 C1 C2 C17 179.5(2) . . . . no
C3 C1 C2 C4 176.0(2) . . . . no
C3 C1 C2 C17 -2.9(3) . . . . no
N3 C1 C3 O3 2.9(3) . . . . no
N3 C1 C3 C5 -179.5(2) . . . . no
C2 C1 C3 O3 -174.9(2) . . . . no
C2 C1 C3 C5 2.8(3) . . . . no
C1 C2 C4 C27 -1.5(4) . . . . no
C17 C2 C4 C27 177.3(3) . . . . no
C1 C2 C17 C14 1.6(4) . . . . no
C4 C2 C17 C14 -177.2(3) . . . . no
O3 C3 C5 C14 176.2(2) . . . . no
C1 C3 C5 C14 -1.3(4) . . . . no
C2 C4 C27 C25 3.1(4) . . . . no
C3 C5 C14 C17 0.0(4) . . . . no
N1 C6 C7 C16 -2.7(3) . . . . no
N1 C6 C7 C29 178.8(2) . . . . no
C31 C6 C7 C16 176.1(2) . . . . no
C31 C6 C7 C29 -2.4(3) . . . . no
N1 C6 C31 O1 2.2(3) . . . . no
N1 C6 C31 C21 -179.3(2) . . . . no
C7 C6 C31 O1 -176.7(2) . . . . no
C7 C6 C31 C21 1.9(3) . . . . no
C6 C7 C16 C23 0.2(4) . . . . no
C29 C7 C16 C23 178.5(2) . . . . no
C6 C7 C29 C26 1.2(4) . . . . no
C16 C7 C29 C26 -177.1(3) . . . . no
C13 C8 C12 O4 -177.6(2) . . . . no
C13 C8 C12 C34 1.0(3) . . . . no
C12 C8 C13 C24 1.7(4) . . . . no
C15 C9 C10 N4 1.8(4) . . . . no
C10 C9 C15 C11 0.2(4) . . . . no
C24 C11 C15 C9 176.5(2) . . . . no
C34 C11 C15 C9 -1.9(3) . . . . no
C15 C11 C24 C13 -179.1(2) . . . . no
C34 C11 C24 C13 -0.7(4) . . . . no
C15 C11 C34 N4 1.9(3) . . . . no
C15 C11 C34 C12 -177.9(2) . . . . no
C24 C11 C34 N4 -176.7(2) . . . . no
C24 C11 C34 C12 3.5(3) . . . . no
O4 C12 C34 N4 -4.7(3) . . . . no
O4 C12 C34 C11 175.12(19) . . . . no
C8 C12 C34 N4 176.5(2) . . . . no
C8 C12 C34 C11 -3.6(3) . . . . no
C8 C13 C24 C11 -1.9(4) . . . . no
C5 C14 C17 C2 -0.2(4) . . . . no
C7 C16 C23 C19 1.3(4) . . . . no
N2 C18 C22 C30 -0.1(4) . . . . no
N2 C18 C22 C36 179.6(2) . . . . no
C32 C18 C22 C30 179.8(2) . . . . no
C32 C18 C22 C36 -0.5(4) . . . . no
N2 C18 C32 O2 0.2(3) . . . . no
N2 C18 C32 C33 -179.5(2) . . . . no
C22 C18 C32 O2 -179.7(2) . . . . no
C22 C18 C32 C33 0.6(3) . . . . no
N1 C19 C23 C16 -0.3(4) . . . . no
C30 C20 C28 N2 -0.3(4) . . . . no
C28 C20 C30 C22 -0.2(4) . . . . no
C31 C21 C26 C29 -0.9(4) . . . . no
C26 C21 C31 O1 178.2(2) . . . . no
C26 C21 C31 C6 -0.2(3) . . . . no
C18 C22 C30 C20 0.4(4) . . . . no
C36 C22 C30 C20 -179.3(3) . . . . no
C18 C22 C36 C35 -0.2(5) . . . . no
C30 C22 C36 C35 179.5(3) . . . . no
N3 C25 C27 C4 -1.5(4) . . . . no
C21 C26 C29 C7 0.4(4) . . . . no
O2 C32 C33 C35 -179.8(2) . . . . no
C18 C32 C33 C35 -0.2(4) . . . . no
C32 C33 C35 C36 -0.5(5) . . . . no
C33 C35 C36 C22 0.6(5) . . . . no
